data_1534563
loop_
_publ_author_name
'Ghadraoui, H.'
'Guerin, R.'
'Padiou, J.'
'Sergent, M.'

_publ_section_title
;
 Sur un nouvel arseniure ternaire Ni Nb As2: structure et proprietes
;
_journal_name_full
;
Comptes Rendus Hebdomadaires des Seances de l'Academie des Sciences, Serie 2 
(-1983)
;
_journal_page_first 617
_journal_page_last 620
_journal_volume 296
_journal_year 1983
_chemical_formula_sum 'As2 Nb Ni'
_chemical_name_systematic 'Ni Nb As2'
_space_group_IT_number 62
_symmetry_space_group_name_Hall '-P 2ac 2n'
_symmetry_space_group_name_H-M 'P n m a'
_cell_angle_alpha 90
_cell_angle_beta 90
_cell_angle_gamma 90
_cell_formula_units_Z 4
_cell_length_a 5.624
_cell_length_b 3.51
_cell_length_c 12.496
_cell_volume 246.674
_citation_journal_id_ASTM CRSUDO
_cod_data_source_file Ghadraoui_CRSUDO_1983_669.cif
_cod_data_source_block As2Nb1Ni1
_cod_original_formula_sum 'As2 Nb1 Ni1'
_cod_database_code 1534563

loop_
_symmetry_equiv_pos_as_xyz
x,y,z
-x+1/2,-y,z+1/2
x+1/2,-y+1/2,-z+1/2
-x,y+1/2,-z
-x,-y,-z
x-1/2,y,-z-1/2
-x-1/2,y-1/2,z-1/2
x,-y-1/2,z

loop_
_atom_site_label
_atom_site_type_symbol
_atom_site_fract_x
_atom_site_fract_y
_atom_site_fract_z
_atom_site_occupancy
_atom_site_U_iso_or_equiv
Nb1 Nb 0.009 0.25 0.1711 1 0.0
As1 As 0.1472 0.25 0.6907 1 0.0
Ni1 Ni 0.0213 0.25 0.4128 1 0.0
As2 As 0.195 0.25 0.9632 1 0.0
